data_1551646
loop_
_publ_author_name
'AKITA, Motoko'
'KASONO, Masaki'
'KOBAYASHI, Keiji'

_publ_section_title
;
 Crystal Structure of
 3,3&amp;prime;-Ethanediylidenebis(1-ethylindoline-2-one): An Unexpected
 Byproduct in &lt;i&gt;N&lt;/i&gt;-Ethylation of Isatin in
 Tetrahydrofurane
;
_journal_issue 0
_journal_name_full 'X-ray Structure Analysis Online'
_journal_page_first 11
_journal_paper_doi 10.2116/xraystruct.31.11
_journal_volume 31
_journal_year 2015
_chemical_formula_moiety 'C22 H20 N2 O2'
_chemical_formula_sum 'C22 H20 N2 O2'
_chemical_formula_weight 344.41
_space_group_IT_number 14
_space_group_name_Hall '-P 2ybc'
_space_group_name_H-M_alt 'P 1 21/c 1'
_symmetry_cell_setting monoclinic
_symmetry_Int_Tables_number 14
_symmetry_space_group_name_Hall '-P 2ybc'
_symmetry_space_group_name_H-M 'P 1 21/c 1'
_atom_sites_solution_hydrogens geom
_atom_sites_solution_primary direct
_atom_sites_solution_secondary difmap
_cell_angle_alpha 90.0000
_cell_angle_beta 113.561(2)
_cell_angle_gamma 90.0000
_cell_formula_units_Z 2
_cell_length_a 8.7451(9)
_cell_length_b 15.1964(13)
_cell_length_c 6.9425(6)
_cell_measurement_reflns_used 5242
_cell_measurement_temperature 93
_cell_measurement_theta_max 27.46
_cell_measurement_theta_min 3.19
_cell_volume 845.70(14)
_computing_cell_refinement 'RAPID AUTO'
_computing_data_collection 'RAPID AUTO (Rigaku, ????)'
_computing_data_reduction 'RAPID AUTO'
_computing_molecular_graphics 'CrystalStructure 4.0'
_computing_publication_material 'CrystalStructure 4.0 (Rigaku, 2010)'
_computing_structure_refinement 'SHELXL97 (Sheldrick, 2008)'
_computing_structure_solution 'SIR92 (Altomare, et al., 1994)'
_diffrn_ambient_temperature 93
_diffrn_detector_area_resol_mean 10.000
_diffrn_measured_fraction_theta_full 0.994
_diffrn_measured_fraction_theta_max 0.994
_diffrn_measurement_device_type 'Rigaku R-AXIS RAPID'
_diffrn_measurement_method \w
_diffrn_radiation_type 'Mo K\a'
_diffrn_radiation_wavelength 0.71075
_diffrn_reflns_av_R_equivalents 0.0606
_diffrn_reflns_limit_h_max 11
_diffrn_reflns_limit_h_min -11
_diffrn_reflns_limit_k_max 19
_diffrn_reflns_limit_k_min -18
_diffrn_reflns_limit_l_max 8
_diffrn_reflns_limit_l_min -8
_diffrn_reflns_number 8124
_diffrn_reflns_theta_full 27.46
_diffrn_reflns_theta_max 27.46
_diffrn_standards_number 0
_exptl_absorpt_coefficient_mu 0.087
_exptl_absorpt_correction_type none
_exptl_crystal_colour red
_exptl_crystal_density_diffrn 1.352
_exptl_crystal_density_method 'not measured'
_exptl_crystal_description needle
_exptl_crystal_F_000 364.00
_exptl_crystal_size_max 0.900
_exptl_crystal_size_mid 0.070
_exptl_crystal_size_min 0.070
_refine_diff_density_max 0.230
_refine_diff_density_min -0.240
_refine_ls_extinction_method none
_refine_ls_goodness_of_fit_ref 1.046
_refine_ls_hydrogen_treatment refxyz
_refine_ls_number_parameters 158
_refine_ls_number_reflns 1920
_refine_ls_number_restraints 0
_refine_ls_R_factor_gt 0.0434
_refine_ls_shift/su_max 0.000
_refine_ls_structure_factor_coef Fsqd
_refine_ls_weighting_details 'w = 1/[\s^2^(Fo^2^)+(0.0577P)^2^+0.2273P] where P=(Fo^2^+2Fc^2^)/3'
_refine_ls_weighting_scheme calc
_refine_ls_wR_factor_ref 0.1188
_reflns_number_gt 1624
_reflns_number_total 1920
_reflns_threshold_expression F^2^>2.0\s(F^2^)
_cod_data_source_file 31_11_1.txt
_cod_data_source_block compound3
_cod_database_code 1551646

loop_
_symmetry_equiv_pos_site_id
_symmetry_equiv_pos_as_xyz
1 +X,+Y,+Z
2 -X,1/2+Y,1/2-Z
3 -X,-Y,-Z
4 +X,1/2-Y,1/2+Z

loop_
_atom_site_label
_atom_site_type_symbol
_atom_site_fract_x
_atom_site_fract_y
_atom_site_fract_z
_atom_site_U_iso_or_equiv
_atom_site_adp_type
_atom_site_occupancy
_atom_site_symmetry_multiplicity
_atom_site_calc_flag
O1 O 0.68386(12) 0.08733(6) 0.71976(16) 0.0287(3) Uani 1.0 4 d
N1 N 0.78396(14) 0.14066(7) 0.48166(16) 0.0209(3) Uani 1.0 4 d
C1 C 1.04387(17) 0.01522(8) 0.93834(19) 0.0222(3) Uani 1.0 4 d
C2 C 0.97435(16) 0.06345(8) 0.76043(19) 0.0202(3) Uani 1.0 4 d
C3 C 1.05576(16) 0.09531(8) 0.62733(19) 0.0200(3) Uani 1.0 4 d
C4 C 1.21749(17) 0.08789(8) 0.6405(2) 0.0238(3) Uani 1.0 4 d
C5 C 1.25931(18) 0.12842(9) 0.4877(3) 0.0277(4) Uani 1.0 4 d
C6 C 1.14017(19) 0.17497(9) 0.3246(3) 0.0280(4) Uani 1.0 4 d
C7 C 0.97589(18) 0.18160(8) 0.3067(2) 0.0247(3) Uani 1.0 4 d
C8 C 0.93642(16) 0.14184(8) 0.46011(19) 0.0200(3) Uani 1.0 4 d
C9 C 0.79734(17) 0.09543(8) 0.6605(2) 0.0215(3) Uani 1.0 4 d
C10 C 0.63224(17) 0.18517(9) 0.3437(2) 0.0239(3) Uani 1.0 4 d
C11 C 0.5271(2) 0.13022(11) 0.1554(3) 0.0333(4) Uani 1.0 4 d
H1 H 1.163(3) -0.0022(10) 0.986(3) 0.028(4) Uiso 1.0 4 d
H2 H 1.301(3) 0.0535(11) 0.756(3) 0.030(4) Uiso 1.0 4 d
H3 H 1.376(3) 0.1229(11) 0.500(3) 0.031(5) Uiso 1.0 4 d
H4 H 1.170(3) 0.2024(11) 0.213(3) 0.032(5) Uiso 1.0 4 d
H5 H 0.889(3) 0.2153(12) 0.187(3) 0.036(5) Uiso 1.0 4 d
H6 H 0.667(3) 0.2416(12) 0.303(3) 0.031(5) Uiso 1.0 4 d
H7 H 0.564(3) 0.1997(11) 0.428(3) 0.030(5) Uiso 1.0 4 d
H8 H 0.425(3) 0.1649(13) 0.066(3) 0.048(6) Uiso 1.0 4 d
H9 H 0.493(3) 0.0739(12) 0.207(3) 0.041(5) Uiso 1.0 4 d
H10 H 0.589(3) 0.1148(12) 0.068(3) 0.037(5) Uiso 1.0 4 d

loop_
_atom_site_aniso_label
_atom_site_aniso_U_11
_atom_site_aniso_U_22
_atom_site_aniso_U_33
_atom_site_aniso_U_12
_atom_site_aniso_U_13
_atom_site_aniso_U_23
O1 0.0245(6) 0.0367(6) 0.0273(6) 0.0043(4) 0.0128(5) 0.0072(4)
N1 0.0195(6) 0.0233(6) 0.0175(6) 0.0010(4) 0.0047(5) 0.0024(4)
C1 0.0234(7) 0.0217(7) 0.0199(6) 0.0003(5) 0.0070(6) 0.0002(5)
C2 0.0217(7) 0.0190(6) 0.0188(6) -0.0012(5) 0.0070(5) -0.0019(5)
C3 0.0225(7) 0.0181(6) 0.0180(6) -0.0019(5) 0.0066(5) -0.0016(5)
C4 0.0232(7) 0.0228(7) 0.0232(7) -0.0003(5) 0.0070(6) -0.0010(5)
C5 0.0243(7) 0.0285(7) 0.0321(8) -0.0030(6) 0.0132(6) -0.0017(6)
C6 0.0327(8) 0.0267(7) 0.0280(7) -0.0029(6) 0.0157(6) 0.0021(6)
C7 0.0289(7) 0.0221(7) 0.0227(7) 0.0002(5) 0.0099(6) 0.0037(5)
C8 0.0210(7) 0.0184(6) 0.0187(6) -0.0012(5) 0.0059(5) -0.0021(5)
C9 0.0237(7) 0.0206(6) 0.0192(6) -0.0006(5) 0.0076(5) -0.0002(5)
C10 0.0221(7) 0.0240(7) 0.0229(7) 0.0029(5) 0.0060(6) 0.0033(5)
C11 0.0265(8) 0.0394(9) 0.0261(8) 0.0021(6) 0.0021(6) -0.0026(6)

loop_
_atom_type_symbol
_atom_type_description
_atom_type_scat_dispersion_real
_atom_type_scat_dispersion_imag
_atom_type_scat_source
C C 0.0033 0.0016
;
International Tables for Crystallography
(1992, Vol. C, Tables 4.2.6.8 and 6.1.1.4)
;
H H 0.0000 0.0000
;
International Tables for Crystallography
(1992, Vol. C, Table 6.1.1.4)
;
N N 0.0061 0.0033
;
International Tables for Crystallography
(1992, Vol. C, Tables 4.2.6.8 and 6.1.1.4)
;
O O 0.0106 0.0060
;
International Tables for Crystallography
(1992, Vol. C, Tables 4.2.6.8 and 6.1.1.4)
;

loop_
_geom_angle_atom_site_label_1
_geom_angle_atom_site_label_2
_geom_angle_atom_site_label_3
_geom_angle
_geom_angle_publ_flag
_geom_angle_site_symmetry_1
C8 N1 C9 111.10(11) yes .
C8 N1 C10 125.46(12) yes .
C9 N1 C10 123.34(14) yes .
C1 C1 C2 124.51(13) yes 3_757
C1 C2 C3 127.14(13) yes .
C1 C2 C9 126.92(15) yes .
C3 C2 C9 105.94(11) yes .
C2 C3 C4 132.56(11) yes .
C2 C3 C8 107.58(13) yes .
C4 C3 C8 119.86(14) yes .
C3 C4 C5 119.00(12) yes .
C4 C5 C6 120.39(16) yes .
C5 C6 C7 121.33(16) yes .
C6 C7 C8 117.71(12) yes .
N1 C8 C3 109.29(13) yes .
N1 C8 C7 129.01(11) yes .
C3 C8 C7 121.69(14) yes .
O1 C9 N1 124.28(12) yes .
O1 C9 C2 129.61(13) yes .
N1 C9 C2 106.09(13) yes .
N1 C10 C11 113.04(12) yes .

loop_
_geom_bond_atom_site_label_1
_geom_bond_atom_site_label_2
_geom_bond_distance
_geom_bond_publ_flag
_geom_bond_site_symmetry_2
O1 C9 1.223(2) yes .
N1 C8 1.400(2) yes .
N1 C9 1.3829(19) yes .
N1 C10 1.4559(16) yes .
C1 C1 1.436(3) yes 3_757
C1 C2 1.3535(17) yes .
C2 C3 1.456(3) yes .
C2 C9 1.5017(19) yes .
C3 C4 1.385(3) yes .
C3 C8 1.4030(16) yes .
C4 C5 1.396(3) yes .
C5 C6 1.3876(18) yes .
C6 C7 1.395(3) yes .
C7 C8 1.383(3) yes .
C10 C11 1.513(2) yes .
